data_4113749
loop_
_publ_author_name
'Yong Cui'
'Suk Joong Lee'
'Wenbin Lin'

_publ_section_title
;
 Interlocked Chiral Nanotubes Assembled from Quintuple Helices
;
_journal_name_full 'Journal of the American Chemical Society'
_journal_page_first 6014
_journal_page_last 6015
_journal_paper_doi 10.1021/ja029926s
_journal_volume 125
_journal_year 2003
_chemical_formula_sum 'C54 H67 N5 Ni O12'
_chemical_formula_weight 1036.84
_chemical_name_systematic
; 
 ? 
;
_space_group_IT_number 92
_symmetry_cell_setting tetragonal
_symmetry_space_group_name_Hall 'P 4abw 2nw'
_symmetry_space_group_name_H-M 'P 41 21 2'
_atom_sites_solution_hydrogens geom
_atom_sites_solution_primary direct
_atom_sites_solution_secondary difmap
_audit_creation_method SHELXL-97
_cell_angle_alpha 90.00
_cell_angle_beta 90.00
_cell_angle_gamma 90.00
_cell_formula_units_Z 8
_cell_length_a 38.098(5)
_cell_length_b 38.098(5)
_cell_length_c 9.4700(19)
_cell_measurement_temperature 293(2)
_cell_volume 13745(4)
_computing_structure_refinement 'SHELXL-97 (Sheldrick, 1997)'
_computing_structure_solution 'SHELXS-97 (Sheldrick, 1990)'
_diffrn_ambient_temperature 293(2)
_diffrn_measured_fraction_theta_full 0.997
_diffrn_measured_fraction_theta_max 0.997
_diffrn_radiation_monochromator graphite
_diffrn_radiation_source 'fine-focus sealed tube'
_diffrn_radiation_type MoK\a
_diffrn_radiation_wavelength 0.71073
_diffrn_reflns_av_R_equivalents 0.1350
_diffrn_reflns_av_sigmaI/netI 0.0721
_diffrn_reflns_limit_h_max 40
_diffrn_reflns_limit_h_min -41
_diffrn_reflns_limit_k_max 40
_diffrn_reflns_limit_k_min -41
_diffrn_reflns_limit_l_max 10
_diffrn_reflns_limit_l_min -10
_diffrn_reflns_number 78226
_diffrn_reflns_theta_full 22.52
_diffrn_reflns_theta_max 22.52
_diffrn_reflns_theta_min 0.76
_exptl_absorpt_coefficient_mu 0.333
_exptl_crystal_density_diffrn 1.002
_exptl_crystal_F_000 4400
_refine_diff_density_max 0.658
_refine_diff_density_min -0.366
_refine_diff_density_rms 0.112
_refine_ls_abs_structure_details 'Flack H D (1983), Acta Cryst. A39, 876-881'
_refine_ls_abs_structure_Flack 0.01(3)
_refine_ls_extinction_method none
_refine_ls_goodness_of_fit_ref 1.045
_refine_ls_hydrogen_treatment mixed
_refine_ls_matrix_type full
_refine_ls_number_parameters 586
_refine_ls_number_reflns 9005
_refine_ls_number_restraints 8
_refine_ls_restrained_S_all 1.047
_refine_ls_R_factor_all 0.1736
_refine_ls_R_factor_gt 0.1077
_refine_ls_shift/su_max 0.002
_refine_ls_shift/su_mean 0.000
_refine_ls_structure_factor_coef Fsqd
_refine_ls_weighting_details 'calc w=1/[\s^2^(Fo^2^)+(0.2000P)^2^+0.0000P] where P=(Fo^2^+2Fc^2^)/3'
_refine_ls_weighting_scheme calc
_refine_ls_wR_factor_gt 0.2691
_refine_ls_wR_factor_ref 0.3109
_reflns_number_gt 5188
_reflns_number_total 9005
_reflns_threshold_expression >2sigma(I)
_cod_data_source_file ja029926ssi20021226_043404_1.cif
_cod_data_source_block compound1
_cod_database_code 4113749

loop_
_symmetry_equiv_pos_as_xyz
'x, y, z'
'-x, -y, z+1/2'
'-y+1/2, x+1/2, z+1/4'
'y+1/2, -x+1/2, z+3/4'
'-x+1/2, y+1/2, -z+1/4'
'x+1/2, -y+1/2, -z+3/4'
'y, x, -z'
'-y, -x, -z+1/2'

loop_
_atom_site_label
_atom_site_type_symbol
_atom_site_fract_x
_atom_site_fract_y
_atom_site_fract_z
_atom_site_U_iso_or_equiv
_atom_site_adp_type
_atom_site_occupancy
_atom_site_symmetry_multiplicity
_atom_site_calc_flag
_atom_site_refinement_flags
Ni1 Ni -0.43969(3) -0.30484(4) -0.07008(12) 0.0936(5) Uani 1 1 d .
O1 O -0.4203(2) -0.2916(3) -0.2613(9) 0.119(3) Uani 1 1 d .
O2 O -0.42928(17) -0.3560(2) -0.1091(8) 0.110(2) Uani 1 1 d .
O3 O -0.45867(16) -0.3197(2) 0.1220(8) 0.104(2) Uani 1 1 d .
O4 O -0.4495(2) -0.2538(2) -0.0225(10) 0.122(2) Uani 1 1 d .
O5 O -0.1046(2) -0.2839(2) 0.7742(12) 0.162(4) Uani 1 1 d .
O6 O -0.0891(2) -0.2705(2) 0.4249(11) 0.147(3) Uani 1 1 d .
O7 O -0.3497(12) -0.1673(13) -1.151(6) 0.60(3) Uiso 1 1 d .
O8 O -0.3703(18) -0.1128(17) -1.071(7) 0.45(3) Uiso 0.50 1 d P
O9 O -0.4201(15) -0.1157(16) -0.735(8) 0.43(3) Uiso 0.50 1 d P
O10 O -0.066(2) -0.085(2) 0.153(8) 0.53(4) Uiso 0.50 1 d P
O11 O -0.0775(14) 0.0009(15) -0.214(6) 0.39(2) Uiso 0.50 1 d P
O12 O -0.529(2) -0.1068(19) -1.286(10) 0.49(4) Uiso 0.50 1 d P
O13 O -0.485(3) -0.100(2) -1.221(11) 0.54(5) Uiso 0.50 1 d P
O14 O -0.379(2) -0.130(3) -1.329(11) 0.60(6) Uiso 0.50 1 d P
O15 O -0.5158(18) -0.0641(18) -1.778(9) 0.47(3) Uiso 0.50 1 d P
O16 O -0.422(2) -0.079(2) -1.152(9) 0.50(4) Uiso 0.50 1 d P
O17 O -0.504(3) -0.108(3) -1.631(14) 0.41(6) Uiso 0.25 1 d P
O18 O -0.0106(19) 0.0106(19) -0.2500 0.50(5) Uiso 0.50 2 d SP
N1 N -0.38866(19) -0.2966(2) 0.0178(8) 0.085(2) Uani 1 1 d .
N2 N -0.1886(3) 0.0091(2) 1.0959(8) 0.103(2) Uani 1 1 d .
N3 N 0.0151(8) -0.2753(7) -0.883(3) 0.327(12) Uiso 1 1 d D
C49 C 0.0387(8) -0.2979(11) -0.839(5) 0.39(2) Uiso 1 1 d D
C50 C 0.0790(6) -0.2978(6) -0.785(3) 0.238(9) Uiso 1 1 d D
N5 N -0.0956(9) -0.0307(9) 0.188(3) 0.410(18) Uiso 1 1 d D
C53 C -0.1090(7) -0.0131(7) 0.287(3) 0.263(11) Uiso 1 1 d D
C54 C -0.0938(6) -0.0177(6) 0.437(2) 0.240(9) Uiso 1 1 d D
N6 N 0.2452(6) -0.3050(6) -1.242(3) 0.265(8) Uiso 1 1 d D
C55 C 0.2268(9) -0.3312(8) -1.205(4) 0.311(15) Uiso 1 1 d D
C56 C 0.2328(7) -0.3667(8) -1.139(3) 0.284(12) Uiso 1 1 d D
C1 C -0.1458(3) -0.2672(2) 0.6030(11) 0.086(3) Uani 1 1 d .
C2 C -0.1353(3) -0.2903(3) 0.7018(16) 0.127(4) Uani 1 1 d .
C3 C -0.1553(4) -0.3207(4) 0.7334(16) 0.142(5) Uani 1 1 d .
H3A H -0.1481 -0.3358 0.8048 0.171 Uiso 1 1 calc R
C4 C -0.1852(4) -0.3278(3) 0.6591(15) 0.133(4) Uani 1 1 d .
H4A H -0.1976 -0.3483 0.6771 0.159 Uiso 1 1 calc R
C5 C -0.2277(3) -0.3100(3) 0.4797(12) 0.095(3) Uani 1 1 d .
H5A H -0.2408 -0.3300 0.5001 0.114 Uiso 1 1 calc R
C6 C -0.2389(2) -0.2873(3) 0.3757(12) 0.090(3) Uani 1 1 d .
C7 C -0.2199(3) -0.2578(3) 0.3501(12) 0.106(3) Uani 1 1 d .
H7A H -0.2277 -0.2420 0.2821 0.127 Uiso 1 1 calc R
C8 C -0.1894(2) -0.2508(3) 0.4222(10) 0.090(3) Uani 1 1 d .
H8A H -0.1768 -0.2305 0.4021 0.108 Uiso 1 1 calc R
C9 C -0.1772(3) -0.2739(2) 0.5254(11) 0.081(2) Uani 1 1 d .
C10 C -0.1974(2) -0.3036(3) 0.5530(10) 0.090(3) Uani 1 1 d .
C11 C -0.2725(3) -0.2949(3) 0.3019(10) 0.095(3) Uani 1 1 d .
H11A H -0.2826 -0.3166 0.3216 0.114 Uiso 1 1 calc R
C12 C -0.2894(3) -0.2751(3) 0.2130(11) 0.096(3) Uani 1 1 d .
H12A H -0.2789 -0.2540 0.1877 0.115 Uiso 1 1 calc R
C13 C -0.3246(2) -0.2835(3) 0.1472(10) 0.083(2) Uani 1 1 d .
C14 C -0.3418(2) -0.3135(3) 0.1718(10) 0.086(2) Uani 1 1 d .
H14A H -0.3325 -0.3306 0.2308 0.103 Uiso 1 1 calc R
C15 C -0.3744(2) -0.3183(3) 0.1058(11) 0.089(3) Uani 1 1 d .
H15A H -0.3868 -0.3387 0.1269 0.106 Uiso 1 1 calc R
C16 C -0.3705(3) -0.2687(3) -0.0071(12) 0.101(3) Uani 1 1 d .
H16A H -0.3798 -0.2531 -0.0727 0.121 Uiso 1 1 calc R
C17 C -0.3385(2) -0.2592(3) 0.0532(11) 0.096(3) Uani 1 1 d .
H17A H -0.3272 -0.2382 0.0319 0.116 Uiso 1 1 calc R
C18 C -0.0840(5) -0.3115(5) 0.818(3) 0.226(10) Uani 1 1 d .
H18A H -0.0781 -0.3264 0.7384 0.271 Uiso 1 1 calc R
H18B H -0.0965 -0.3255 0.8873 0.271 Uiso 1 1 calc R
C19 C -0.0501(7) -0.2958(8) 0.884(5) 0.43(3) Uani 1 1 d .
H19A H -0.0351 -0.3146 0.9150 0.644 Uiso 1 1 calc R
H19B H -0.0562 -0.2813 0.9632 0.644 Uiso 1 1 calc R
H19C H -0.0381 -0.2820 0.8146 0.644 Uiso 1 1 calc R
C20 C -0.1237(3) -0.2362(2) 0.5738(11) 0.082(2) Uani 1 1 d .
C21 C -0.0961(3) -0.2382(3) 0.4885(14) 0.110(3) Uani 1 1 d .
C22 C -0.0733(3) -0.2108(4) 0.4570(15) 0.130(4) Uani 1 1 d .
H22A H -0.0538 -0.2141 0.3991 0.156 Uiso 1 1 calc R
C23 C -0.0805(3) -0.1789(4) 0.5144(13) 0.118(4) Uani 1 1 d .
H23A H -0.0668 -0.1596 0.4899 0.141 Uiso 1 1 calc R
C24 C -0.1167(3) -0.1413(3) 0.6774(11) 0.097(3) Uani 1 1 d .
H24A H -0.1026 -0.1220 0.6588 0.116 Uiso 1 1 calc R
C25 C -0.1446(3) -0.1380(3) 0.7662(12) 0.094(3) Uani 1 1 d .
C26 C -0.1656(2) -0.1669(3) 0.7950(11) 0.087(3) Uani 1 1 d .
H26A H -0.1843 -0.1646 0.8572 0.104 Uiso 1 1 calc R
C27 C -0.1591(3) -0.1980(3) 0.7347(11) 0.095(3) Uani 1 1 d .
H27A H -0.1739 -0.2167 0.7550 0.113 Uiso 1 1 calc R
C28 C -0.1300(2) -0.2034(3) 0.6386(10) 0.083(2) Uani 1 1 d .
C29 C -0.1087(3) -0.1747(3) 0.6116(11) 0.092(3) Uani 1 1 d .
C30 C -0.1509(3) -0.1028(3) 0.8327(14) 0.110(3) Uani 1 1 d .
H30A H -0.1372 -0.0846 0.7974 0.132 Uiso 1 1 calc R
C31 C -0.1727(3) -0.0939(3) 0.9321(13) 0.108(3) Uani 1 1 d .
H31A H -0.1854 -0.1120 0.9742 0.129 Uiso 1 1 calc R
C32 C -0.1789(3) -0.0591(3) 0.9832(12) 0.100(3) Uani 1 1 d .
C33 C -0.2004(3) -0.0528(2) 1.1012(12) 0.112(3) Uani 1 1 d .
H33A H -0.2118 -0.0717 1.1436 0.135 Uiso 1 1 calc R
C34 C -0.2050(3) -0.0208(3) 1.1544(11) 0.109(3) Uani 1 1 d .
H34A H -0.2194 -0.0181 1.2328 0.130 Uiso 1 1 calc R
C35 C -0.1691(3) 0.0032(3) 0.9848(12) 0.108(3) Uani 1 1 d .
H35A H -0.1580 0.0224 0.9438 0.129 Uiso 1 1 calc R
C36 C -0.1638(3) -0.0294(3) 0.9231(12) 0.110(3) Uani 1 1 d .
H36A H -0.1501 -0.0314 0.8421 0.132 Uiso 1 1 calc R
C37 C -0.0554(5) -0.2757(5) 0.362(3) 0.253(13) Uani 1 1 d D
H37A H -0.0385 -0.2591 0.3384 0.304 Uiso 1 1 calc R
C38 C -0.0544(6) -0.3144(6) 0.344(4) 0.38(2) Uani 1 1 d D
H38A H -0.0323 -0.3210 0.3024 0.576 Uiso 1 1 calc R
H38B H -0.0732 -0.3216 0.2829 0.576 Uiso 1 1 calc R
H38C H -0.0569 -0.3255 0.4340 0.576 Uiso 1 1 calc R
C39 C -0.3921(3) -0.2952(5) -0.4843(13) 0.185(8) Uani 1 1 d .
H39A H -0.3958 -0.2703 -0.4842 0.278 Uiso 1 1 calc R
H39B H -0.4042 -0.3055 -0.5631 0.278 Uiso 1 1 calc R
H39C H -0.3675 -0.3000 -0.4917 0.278 Uiso 1 1 calc R
C40 C -0.4063(4) -0.3109(6) -0.3465(16) 0.123(5) Uani 1 1 d .
C41 C -0.4029(3) -0.3451(8) -0.3329(18) 0.158(7) Uani 1 1 d .
H41A H -0.3914 -0.3565 -0.4066 0.189 Uiso 1 1 calc R
C42 C -0.4147(3) -0.3675(4) -0.219(2) 0.126(4) Uani 1 1 d .
C43 C -0.4090(4) -0.4085(4) -0.2191(18) 0.168(5) Uiso 1 1 d .
H43A H -0.4189 -0.4184 -0.1348 0.252 Uiso 1 1 calc R
H43B H -0.3843 -0.4135 -0.2222 0.252 Uiso 1 1 calc R
H43C H -0.4203 -0.4185 -0.3003 0.252 Uiso 1 1 calc R
C44 C -0.4750(3) -0.3182(3) 0.3503(15) 0.138(4) Uiso 1 1 d .
H44A H -0.4749 -0.3431 0.3342 0.207 Uiso 1 1 calc R
H44B H -0.4983 -0.3108 0.3763 0.207 Uiso 1 1 calc R
H44C H -0.4590 -0.3126 0.4251 0.207 Uiso 1 1 calc R
C45 C -0.4646(3) -0.3005(4) 0.2246(12) 0.101(3) Uani 1 1 d .
C46 C -0.4624(3) -0.2671(6) 0.2222(13) 0.133(5) Uani 1 1 d .
H46A H -0.4657 -0.2558 0.3082 0.160 Uiso 1 1 calc R
C47 C -0.4555(4) -0.2447(4) 0.102(2) 0.150(6) Uani 1 1 d .
C48 C -0.4554(5) -0.2038(4) 0.127(3) 0.247(11) Uani 1 1 d .
H48A H -0.4506 -0.1920 0.0398 0.370 Uiso 1 1 calc R
H48B H -0.4377 -0.1979 0.1952 0.370 Uiso 1 1 calc R
H48C H -0.4780 -0.1966 0.1618 0.370 Uiso 1 1 calc R

loop_
_atom_site_aniso_label
_atom_site_aniso_U_11
_atom_site_aniso_U_22
_atom_site_aniso_U_33
_atom_site_aniso_U_23
_atom_site_aniso_U_13
_atom_site_aniso_U_12
Ni1 0.0784(8) 0.1286(11) 0.0737(7) -0.0040(7) 0.0022(6) -0.0036(7)
O1 0.087(5) 0.184(8) 0.085(5) -0.003(5) -0.002(4) -0.017(5)
O2 0.099(5) 0.125(5) 0.107(5) -0.029(5) 0.003(4) 0.008(4)
O3 0.077(4) 0.157(6) 0.078(4) 0.000(5) 0.004(3) -0.013(4)
O4 0.116(6) 0.140(6) 0.111(6) -0.005(5) -0.014(5) -0.004(5)
O5 0.127(6) 0.133(7) 0.225(10) 0.039(7) -0.092(7) -0.008(6)
O6 0.124(6) 0.131(7) 0.187(9) -0.048(6) 0.032(6) 0.001(5)
N1 0.073(5) 0.109(6) 0.073(5) 0.015(5) 0.005(4) -0.013(5)
N2 0.155(8) 0.093(6) 0.060(5) 0.000(4) -0.001(5) -0.002(5)
C1 0.087(7) 0.073(6) 0.098(7) -0.009(6) -0.011(6) 0.007(6)
C2 0.117(9) 0.084(7) 0.179(12) 0.006(8) -0.049(9) -0.038(7)
C3 0.132(10) 0.140(11) 0.156(12) 0.025(9) -0.051(9) 0.023(9)
C4 0.150(11) 0.089(7) 0.160(11) 0.019(8) -0.051(10) -0.019(7)
C5 0.096(7) 0.080(6) 0.109(7) -0.016(6) -0.004(6) -0.003(6)
C6 0.078(6) 0.074(6) 0.117(8) -0.010(6) -0.007(6) -0.023(5)
C7 0.107(8) 0.113(8) 0.098(7) 0.005(6) -0.022(6) -0.008(7)
C8 0.082(6) 0.094(6) 0.095(7) -0.007(6) -0.010(6) -0.011(5)
C9 0.094(7) 0.060(5) 0.090(7) -0.010(5) -0.002(5) -0.006(5)
C10 0.084(6) 0.085(6) 0.101(7) -0.029(6) -0.020(6) -0.001(6)
C11 0.105(7) 0.092(7) 0.088(7) -0.003(6) -0.022(6) -0.017(6)
C12 0.096(7) 0.095(7) 0.097(7) -0.005(6) 0.001(6) -0.008(6)
C13 0.081(6) 0.087(6) 0.081(6) -0.020(5) -0.003(5) -0.006(6)
C14 0.086(6) 0.095(7) 0.077(6) 0.000(5) -0.014(5) -0.018(5)
C15 0.079(7) 0.088(7) 0.099(7) -0.017(6) 0.016(6) -0.025(5)
C16 0.095(8) 0.108(8) 0.100(7) 0.016(6) 0.006(6) 0.008(7)
C17 0.071(6) 0.112(8) 0.106(8) -0.004(7) -0.009(6) -0.013(6)
C18 0.180(16) 0.180(17) 0.32(3) 0.019(18) -0.110(18) -0.020(13)
C19 0.21(2) 0.38(4) 0.70(8) 0.11(5) -0.23(4) -0.03(2)
C20 0.069(6) 0.079(7) 0.100(7) -0.006(5) -0.002(5) 0.005(5)
C21 0.111(9) 0.082(8) 0.136(9) -0.019(7) -0.008(8) -0.009(7)
C22 0.121(10) 0.119(10) 0.149(11) -0.024(9) 0.001(8) 0.005(8)
C23 0.105(9) 0.134(11) 0.113(8) 0.013(8) -0.010(7) -0.038(8)
C24 0.112(8) 0.076(7) 0.103(7) -0.003(6) -0.031(7) -0.022(6)
C25 0.099(7) 0.076(7) 0.107(8) 0.002(6) -0.019(6) -0.002(6)
C26 0.077(6) 0.081(7) 0.103(7) -0.012(6) -0.010(5) -0.005(5)
C27 0.095(7) 0.083(7) 0.106(7) -0.010(6) -0.009(6) -0.013(5)
C28 0.064(5) 0.087(7) 0.098(7) 0.002(6) -0.008(5) -0.001(5)
C29 0.080(6) 0.101(8) 0.095(7) -0.004(6) -0.019(6) -0.011(6)
C30 0.149(10) 0.073(7) 0.109(8) 0.000(7) -0.030(8) -0.010(6)
C31 0.158(10) 0.070(7) 0.095(8) -0.003(6) -0.004(8) 0.008(6)
C32 0.133(8) 0.075(7) 0.092(7) 0.011(6) -0.015(6) -0.006(6)
C33 0.176(11) 0.061(6) 0.101(8) -0.003(5) 0.004(8) -0.010(6)
C34 0.144(9) 0.100(8) 0.082(7) 0.011(6) 0.017(6) 0.004(7)
C35 0.176(11) 0.070(7) 0.077(7) -0.007(5) 0.010(7) -0.013(6)
C36 0.154(9) 0.086(8) 0.089(7) 0.010(6) 0.006(7) 0.017(6)
C37 0.183(17) 0.163(16) 0.41(4) -0.133(19) 0.10(2) 0.006(13)
C38 0.26(3) 0.32(3) 0.58(6) -0.16(4) 0.12(3) 0.13(3)
C39 0.108(9) 0.35(2) 0.095(8) -0.002(12) 0.026(7) -0.074(12)
C40 0.074(8) 0.198(15) 0.098(11) 0.005(12) -0.011(7) -0.019(10)
C41 0.076(8) 0.30(3) 0.094(11) -0.042(16) -0.006(7) 0.025(13)
C42 0.085(8) 0.151(11) 0.142(13) -0.058(11) -0.025(8) 0.008(7)
C45 0.096(7) 0.136(10) 0.071(8) 0.009(8) 0.011(5) 0.003(8)
C46 0.116(9) 0.223(18) 0.060(7) -0.008(10) 0.000(6) 0.009(11)
C47 0.122(10) 0.136(12) 0.194(19) -0.059(13) -0.053(12) 0.018(8)
C48 0.25(2) 0.145(13) 0.35(3) -0.088(17) -0.05(2) 0.003(13)

loop_
_atom_type_symbol
_atom_type_description
_atom_type_scat_dispersion_real
_atom_type_scat_dispersion_imag
_atom_type_scat_source
C C 0.0033 0.0016 'International Tables Vol C Tables 4.2.6.8 and 6.1.1.4'
H H 0.0000 0.0000 'International Tables Vol C Tables 4.2.6.8 and 6.1.1.4'
N N 0.0061 0.0033 'International Tables Vol C Tables 4.2.6.8 and 6.1.1.4'
O O 0.0106 0.0060 'International Tables Vol C Tables 4.2.6.8 and 6.1.1.4'
Ni Ni 0.3393 1.1124 'International Tables Vol C Tables 4.2.6.8 and 6.1.1.4'

loop_
_geom_angle_atom_site_label_1
_geom_angle_atom_site_label_2
_geom_angle_atom_site_label_3
_geom_angle
_geom_angle_site_symmetry_1
_geom_angle_site_symmetry_3
O1 Ni1 O2 90.2(4) . .
O1 Ni1 O4 91.6(4) . .
O2 Ni1 O4 177.7(3) . .
O1 Ni1 O3 178.2(4) . .
O2 Ni1 O3 88.0(3) . .
O4 Ni1 O3 90.2(4) . .
O1 Ni1 N2 91.6(3) . 4_443
O2 Ni1 N2 89.9(3) . 4_443
O4 Ni1 N2 91.5(4) . 4_443
O3 Ni1 N2 88.6(3) . 4_443
O1 Ni1 N1 88.9(3) . .
O2 Ni1 N1 92.0(3) . .
O4 Ni1 N1 86.5(3) . .
O3 Ni1 N1 90.9(3) . .
N2 Ni1 N1 178.0(4) 4_443 .
C40 O1 Ni1 127.4(10) . .
C42 O2 Ni1 125.0(10) . .
C45 O3 Ni1 126.9(8) . .
C47 O4 Ni1 120.5(10) . .
C18 O5 C2 119.8(11) . .
C21 O6 C37 118.2(10) . .
C16 N1 C15 114.9(8) . .
C16 N1 Ni1 122.6(7) . .
C15 N1 Ni1 122.5(7) . .
C35 N2 C34 115.3(8) . .
C35 N2 Ni1 121.8(7) . 3_456
C34 N2 Ni1 122.9(7) . 3_456
N3 C49 C50 139(4) . .
N5 C53 C54 118.4(19) . .
N6 C55 C56 137(3) . .
C2 C1 C9 119.5(9) . .
C2 C1 C20 118.8(9) . .
C9 C1 C20 121.7(9) . .
C1 C2 O5 118.9(10) . .
C1 C2 C3 121.3(10) . .
O5 C2 C3 119.8(12) . .
C4 C3 C2 120.1(12) . .
C3 C4 C10 120.2(10) . .
C10 C5 C6 120.8(9) . .
C7 C6 C5 118.7(9) . .
C7 C6 C11 122.6(10) . .
C5 C6 C11 118.6(9) . .
C6 C7 C8 121.6(10) . .
C7 C8 C9 120.5(9) . .
C10 C9 C8 117.3(9) . .
C10 C9 C1 120.8(9) . .
C8 C9 C1 121.8(9) . .
C5 C10 C9 121.1(10) . .
C5 C10 C4 120.9(10) . .
C9 C10 C4 118.0(9) . .
C12 C11 C6 128.1(10) . .
C11 C12 C13 125.8(10) . .
C14 C13 C17 119.6(9) . .
C14 C13 C12 122.7(10) . .
C17 C13 C12 117.5(9) . .
C13 C14 C15 117.9(9) . .
N1 C15 C14 125.0(9) . .
N1 C16 C17 127.4(10) . .
C13 C17 C16 115.1(9) . .
O5 C18 C19 107.5(17) . .
C21 C20 C28 116.8(9) . .
C21 C20 C1 121.2(9) . .
C28 C20 C1 121.9(9) . .
C20 C21 C22 125.5(11) . .
C20 C21 O6 117.8(10) . .
C22 C21 O6 116.7(12) . .
C23 C22 C21 117.3(12) . .
C22 C23 C29 120.8(11) . .
C25 C24 C29 120.8(9) . .
C24 C25 C26 119.8(10) . .
C24 C25 C30 117.8(10) . .
C26 C25 C30 122.4(12) . .
C27 C26 C25 120.9(10) . .
C26 C27 C28 122.3(9) . .
C29 C28 C20 121.3(9) . .
C29 C28 C27 116.8(9) . .
C20 C28 C27 122.0(9) . .
C28 C29 C23 118.1(10) . .
C28 C29 C24 119.4(10) . .
C23 C29 C24 122.4(11) . .
C31 C30 C25 129.6(11) . .
C30 C31 C32 126.3(11) . .
C36 C32 C33 115.3(10) . .
C36 C32 C31 123.1(11) . .
C33 C32 C31 121.6(10) . .
C34 C33 C32 122.3(10) . .
C33 C34 N2 122.2(10) . .
N2 C35 C36 125.2(10) . .
C35 C36 C32 119.6(11) . .
O6 C37 C38 102.1(14) . .
O1 C40 C41 125.2(16) . .
O1 C40 C39 119.1(18) . .
C41 C40 C39 116(2) . .
C40 C41 C42 128.7(16) . .
O2 C42 C41 123.4(13) . .
O2 C42 C43 114.1(16) . .
C41 C42 C43 122.5(17) . .
O3 C45 C46 124.4(12) . .
O3 C45 C44 115.3(13) . .
C46 C45 C44 120.3(14) . .
C45 C46 C47 128.0(14) . .
O4 C47 C46 127.7(13) . .
O4 C47 C48 115(2) . .
C46 C47 C48 118(2) . .

loop_
_geom_bond_atom_site_label_1
_geom_bond_atom_site_label_2
_geom_bond_distance
_geom_bond_site_symmetry_2
Ni1 O1 2.019(8) .
Ni1 O2 2.024(8) .
Ni1 O4 2.032(10) .
Ni1 O3 2.038(7) .
Ni1 N2 2.121(8) 4_443
Ni1 N1 2.138(7) .
O1 C40 1.213(18) .
O2 C42 1.255(16) .
O3 C45 1.238(13) .
O4 C47 1.250(19) .
O5 C18 1.377(18) .
O5 C2 1.378(13) .
O6 C21 1.396(13) .
O6 C37 1.431(19) .
O12 O13 1.79(9) .
N1 C16 1.288(12) .
N1 C15 1.295(12) .
N2 C35 1.308(12) .
N2 C34 1.413(12) .
N2 Ni1 2.121(8) 3_456
N3 C49 1.311(19) .
C49 C50 1.618(18) .
N5 C53 1.264(18) .
C53 C54 1.539(17) .
N6 C55 1.270(18) .
C55 C56 1.510(18) .
C1 C2 1.345(14) .
C1 C9 1.425(13) .
C1 C20 1.480(13) .
C2 C3 1.417(16) .
C3 C4 1.364(16) .
C4 C10 1.441(15) .
C5 C10 1.368(12) .
C5 C6 1.381(14) .
C6 C7 1.358(13) .
C6 C11 1.484(13) .
C7 C8 1.374(13) .
C8 C9 1.396(12) .
C9 C10 1.393(13) .
C11 C12 1.301(12) .
C12 C13 1.514(14) .
C13 C14 1.340(12) .
C13 C17 1.386(13) .
C14 C15 1.402(12) .
C16 C17 1.395(13) .
C18 C19 1.55(3) .
C20 C21 1.326(14) .
C20 C28 1.412(12) .
C21 C22 1.394(16) .
C22 C23 1.357(16) .
C23 C29 1.426(16) .
C24 C25 1.362(14) .
C24 C29 1.447(14) .
C25 C26 1.387(12) .
C25 C30 1.501(15) .
C26 C27 1.337(13) .
C27 C28 1.451(13) .
C28 C29 1.385(13) .
C30 C31 1.299(15) .
C31 C32 1.433(14) .
C32 C36 1.393(14) .
C32 C33 1.405(15) .
C33 C34 1.330(13) .
C35 C36 1.386(14) .
C37 C38 1.484(17) .
C39 C40 1.534(19) .
C40 C41 1.32(2) .
C41 C42 1.45(2) .
C42 C43 1.577(19) .
C44 C45 1.424(16) .
C45 C46 1.275(18) .
C46 C47 1.45(2) .
C47 C48 1.58(2) .
